data_4325134
loop_
_publ_author_name
'Sohei Fukui'
'Akari Kajihara'
'Toshiyuki Hirano'
'Fumitoshi Sato'
'Noriyuki Suzuki'
'Hirotaka Nagao'

_publ_section_title
;
 Synthesis and Characterization of Ethylbis(2-pyridylethyl)amineruthenium
 Complexes and Two Different Types of C-H Bond Cleavage at an Ethylene Arm
;
_journal_name_full 'Inorganic Chemistry'
_journal_page_first 4713
_journal_page_last 4724
_journal_paper_doi 10.1021/ic101940f
_journal_volume 50
_journal_year 2011
_chemical_formula_moiety 'C16 H21 Cl2 N4 O Ru, F6 P'
_chemical_formula_sum 'C16 H21 Cl2 F6 N4 O P Ru'
_chemical_formula_weight 602.31
_space_group_IT_number 14
_symmetry_cell_setting monoclinic
_symmetry_Int_Tables_number 14
_symmetry_space_group_name_Hall '-P 2ybc'
_symmetry_space_group_name_H-M 'P 1 21/c 1'
_cell_angle_alpha 90.0000
_cell_angle_beta 110.5817(5)
_cell_angle_gamma 90.0000
_cell_formula_units_Z 4
_cell_length_a 8.3476(5)
_cell_length_b 30.1065(14)
_cell_length_c 8.8442(5)
_cell_measurement_reflns_used 4670
_cell_measurement_temperature 93.1
_cell_measurement_theta_max 27.5
_cell_measurement_theta_min 3.2
_cell_volume 2080.8(2)
_computing_cell_refinement CrystalClear
_computing_data_collection CrystalClear
_computing_data_reduction CrystalStructure
_computing_publication_material 'CrystalStructure 3.8'
_computing_structure_refinement SHELXL
_computing_structure_solution SIR92
_diffrn_ambient_temperature 93
_diffrn_detector_area_resol_mean 7.31
_diffrn_measured_fraction_theta_full 0.990
_diffrn_measured_fraction_theta_max 0.990
_diffrn_measurement_device_type 'Rigaku Mercury'
_diffrn_measurement_method \w
_diffrn_radiation_type 'Mo K\a'
_diffrn_radiation_wavelength 0.71070
_diffrn_reflns_av_R_equivalents 0.037
_diffrn_reflns_limit_h_max 10
_diffrn_reflns_limit_h_min -10
_diffrn_reflns_limit_k_max 39
_diffrn_reflns_limit_k_min -39
_diffrn_reflns_limit_l_max 10
_diffrn_reflns_limit_l_min -11
_diffrn_reflns_number 20212
_diffrn_reflns_theta_full 27.47
_diffrn_reflns_theta_max 27.47
_exptl_absorpt_coefficient_mu 1.158
_exptl_absorpt_correction_T_max 0.966
_exptl_absorpt_correction_T_min 0.789
_exptl_absorpt_correction_type multi-scan
_exptl_absorpt_process_details 'Jacobson, R. (1998) Private communication'
_exptl_crystal_colour orange
_exptl_crystal_density_diffrn 1.922
_exptl_crystal_description platelet
_exptl_crystal_F_000 1200.00
_exptl_crystal_size_max 0.10
_exptl_crystal_size_mid 0.07
_exptl_crystal_size_min 0.03
_refine_diff_density_max 2.04
_refine_diff_density_min -1.37
_refine_ls_extinction_method none
_refine_ls_goodness_of_fit_ref 1.231
_refine_ls_hydrogen_treatment refall
_refine_ls_number_parameters 281
_refine_ls_number_reflns 4732
_refine_ls_R_factor_gt 0.0611
_refine_ls_shift/su_max 0.0000
_refine_ls_structure_factor_coef Fsqd
_refine_ls_weighting_details 'w = 1/[\s^2^(Fo^2^)+(0.0359P)^2^+13.8434P] where P=(Fo^2^+2Fc^2^)/3'
_refine_ls_weighting_scheme calc
_refine_ls_wR_factor_ref 0.1360
_reflns_number_gt 4299
_reflns_number_total 4732
_reflns_threshold_expression F^2^>2.0\s(F^2^)
_cod_data_source_file ic101940f_si_002_3.cif
_cod_data_source_block '__cis,mer-[RuCl2(NO)(ebpea)]PF6'
_cod_original_cell_volume 2080.83(20)
_cod_original_formula_sum 'C16 H21 Cl2 F6 N4 O P Ru '
_cod_database_code 4325134

loop_
_symmetry_equiv_pos_site_id
_symmetry_equiv_pos_as_xyz
1 +X,+Y,+Z
2 -X,1/2+Y,1/2-Z
3 -X,-Y,-Z
4 +X,1/2-Y,1/2+Z

loop_
_atom_site_label
_atom_site_type_symbol
_atom_site_fract_x
_atom_site_fract_y
_atom_site_fract_z
_atom_site_U_iso_or_equiv
_atom_site_adp_type
_atom_site_occupancy
_atom_site_symmetry_multiplicity
_atom_site_calc_flag
_atom_site_refinement_flags
Ru(1) Ru 0.27732(5) 0.086803(12) 0.28366(4) 0.01785(12) Uani 1.00 1 d .
Cl(1) Cl 0.29605(16) 0.01132(4) 0.19945(15) 0.0243(2) Uani 1.00 1 d .
Cl(2) Cl 0.55403(15) 0.07769(4) 0.46723(14) 0.0228(2) Uani 1.00 1 d .
P(1) P -0.06232(18) 0.19717(5) 0.77345(17) 0.0260(2) Uani 1.00 1 d .
F(1) F -0.2048(5) 0.23231(15) 0.7728(5) 0.0571(11) Uani 1.00 1 d .
F(2) F 0.0778(5) 0.16158(14) 0.7713(6) 0.0602(12) Uani 1.00 1 d .
F(3) F 0.0872(5) 0.23097(13) 0.8657(5) 0.0480(9) Uani 1.00 1 d .
F(4) F -0.2098(4) 0.16187(13) 0.6839(4) 0.0418(8) Uani 1.00 1 d .
F(5) F -0.0667(6) 0.21468(17) 0.6039(5) 0.0657(13) Uani 1.00 1 d .
F(6) F -0.0571(5) 0.17885(16) 0.9442(4) 0.0554(11) Uani 1.00 1 d .
O(1) O -0.0360(5) 0.08302(14) 0.0057(4) 0.0350(9) Uani 1.00 1 d .
N(1) N 0.0792(6) 0.08736(13) 0.1207(4) 0.0242(8) Uani 1.00 1 d .
N(2) N 0.2452(4) 0.15197(12) 0.3750(4) 0.0165(7) Uani 1.00 1 d .
N(3) N 0.4066(4) 0.11183(13) 0.1300(4) 0.0190(7) Uani 1.00 1 d .
N(4) N 0.1842(4) 0.06190(13) 0.4595(4) 0.0179(7) Uani 1.00 1 d .
C(1) C 0.3431(6) 0.15729(15) 0.5544(5) 0.0203(9) Uani 1.00 1 d .
C(2) C 0.3622(6) 0.20479(16) 0.6187(6) 0.0260(10) Uani 1.00 1 d .
C(3) C 0.2966(6) 0.18639(15) 0.2808(5) 0.0205(9) Uani 1.00 1 d .
C(4) C 0.4826(6) 0.18096(16) 0.2888(5) 0.0234(9) Uani 1.00 1 d .
C(5) C 0.0575(5) 0.15894(16) 0.3471(5) 0.0210(9) Uani 1.00 1 d .
C(6) C -0.0405(6) 0.11936(16) 0.3840(5) 0.0237(9) Uani 1.00 1 d .
C(7) C 0.4955(6) 0.15016(16) 0.1602(6) 0.0227(9) Uani 1.00 1 d .
C(8) C 0.5957(6) 0.16191(16) 0.0686(6) 0.0240(9) Uani 1.00 1 d .
C(9) C 0.6062(6) 0.13453(19) -0.0525(6) 0.0279(10) Uani 1.00 1 d .
C(10) C 0.5127(7) 0.09516(19) -0.0834(6) 0.0286(10) Uani 1.00 1 d .
C(11) C 0.4141(6) 0.08523(17) 0.0103(6) 0.0234(9) Uani 1.00 1 d .
C(12) C 0.0555(6) 0.08280(15) 0.4928(5) 0.0203(9) Uani 1.00 1 d .
C(13) C 0.0066(6) 0.06759(16) 0.6189(5) 0.0222(9) Uani 1.00 1 d .
C(14) C 0.0850(6) 0.03072(17) 0.7085(5) 0.0241(9) Uani 1.00 1 d .
C(15) C 0.2157(6) 0.00983(16) 0.6722(5) 0.0232(9) Uani 1.00 1 d .
C(16) C 0.2613(6) 0.02638(15) 0.5478(5) 0.0212(9) Uani 1.00 1 d .
H(1) H 0.4588 0.1446 0.5789 0.024 Uiso 1.00 1 c R
H(2) H 0.2847 0.1395 0.6139 0.024 Uiso 1.00 1 c R
H(3) H 0.4673 0.2178 0.6125 0.031 Uiso 1.00 1 c R
H(4) H 0.3681 0.2046 0.7313 0.031 Uiso 1.00 1 c R
H(5) H 0.2635 0.2225 0.5535 0.031 Uiso 1.00 1 c R
H(6) H 0.2829 0.2161 0.3227 0.025 Uiso 1.00 1 c R
H(7) H 0.2194 0.1848 0.1666 0.025 Uiso 1.00 1 c R
H(8) H 0.5290 0.2104 0.2758 0.028 Uiso 1.00 1 c R
H(9) H 0.5528 0.1692 0.3962 0.028 Uiso 1.00 1 c R
H(10) H -0.0006 0.1674 0.2326 0.025 Uiso 1.00 1 c R
H(11) H 0.0476 0.1844 0.4140 0.025 Uiso 1.00 1 c R
H(12) H -0.1226 0.1316 0.4310 0.028 Uiso 1.00 1 c R
H(13) H -0.1089 0.1057 0.2794 0.028 Uiso 1.00 1 c R
H(14) H 0.6573 0.1891 0.0901 0.029 Uiso 1.00 1 c R
H(15) H 0.6756 0.1424 -0.1135 0.033 Uiso 1.00 1 c R
H(16) H 0.5161 0.0756 -0.1665 0.034 Uiso 1.00 1 c R
H(17) H 0.3493 0.0585 -0.0111 0.028 Uiso 1.00 1 c R
H(18) H -0.0812 0.0826 0.6437 0.027 Uiso 1.00 1 c R
H(19) H 0.0502 0.0199 0.7931 0.029 Uiso 1.00 1 c R
H(20) H 0.2725 -0.0154 0.7320 0.028 Uiso 1.00 1 c R
H(21) H 0.3508 0.0121 0.5232 0.025 Uiso 1.00 1 c R

loop_
_atom_site_aniso_label
_atom_site_aniso_U_11
_atom_site_aniso_U_22
_atom_site_aniso_U_33
_atom_site_aniso_U_12
_atom_site_aniso_U_13
_atom_site_aniso_U_23
Ru(1) 0.01651(19) 0.01654(19) 0.0196(2) -0.00007(13) 0.00523(14) 0.00013(13)
Cl(1) 0.0273(5) 0.0186(5) 0.0284(5) -0.0003(4) 0.0114(4) -0.0025(4)
Cl(2) 0.0195(5) 0.0225(5) 0.0245(5) 0.0009(4) 0.0053(4) 0.0012(4)
P(1) 0.0260(6) 0.0252(6) 0.0283(6) -0.0048(5) 0.0116(5) -0.0026(5)
F(1) 0.049(2) 0.049(2) 0.068(2) 0.0180(19) 0.015(2) -0.009(2)
F(2) 0.035(2) 0.041(2) 0.100(3) -0.0007(16) 0.017(2) -0.023(2)
F(3) 0.048(2) 0.038(2) 0.065(2) -0.0217(17) 0.0287(19) -0.0189(18)
F(4) 0.0336(18) 0.055(2) 0.0331(17) -0.0163(16) 0.0071(14) -0.0134(16)
F(5) 0.086(3) 0.077(3) 0.045(2) -0.008(2) 0.037(2) 0.012(2)
F(6) 0.051(2) 0.077(2) 0.0281(17) -0.032(2) 0.0012(16) 0.0079(18)
O(1) 0.028(2) 0.041(2) 0.031(2) 0.0036(16) 0.0038(16) -0.0093(16)
N(1) 0.042(2) 0.0166(18) 0.0199(19) 0.0050(16) 0.0180(19) -0.0013(14)
N(2) 0.0191(18) 0.0114(16) 0.0183(17) 0.0030(13) 0.0056(14) -0.0001(13)
N(3) 0.0173(17) 0.0229(19) 0.0194(17) -0.0034(14) 0.0096(14) 0.0022(14)
N(4) 0.0165(17) 0.0198(18) 0.0198(17) -0.0024(14) 0.0092(14) -0.0013(14)
C(1) 0.021(2) 0.017(2) 0.019(2) -0.0001(16) 0.0026(17) -0.0028(16)
C(2) 0.029(2) 0.017(2) 0.028(2) -0.0005(18) 0.005(2) -0.0051(18)
C(3) 0.027(2) 0.0115(19) 0.023(2) 0.0013(16) 0.0088(18) 0.0019(16)
C(4) 0.023(2) 0.022(2) 0.024(2) -0.0018(18) 0.0080(18) -0.0020(18)
C(5) 0.015(2) 0.021(2) 0.027(2) 0.0030(17) 0.0085(17) 0.0014(17)
C(6) 0.021(2) 0.024(2) 0.024(2) 0.0009(18) 0.0058(18) -0.0030(18)
C(7) 0.016(2) 0.022(2) 0.029(2) 0.0041(17) 0.0064(18) 0.0067(18)
C(8) 0.020(2) 0.019(2) 0.031(2) -0.0022(17) 0.0068(19) 0.0026(18)
C(9) 0.021(2) 0.035(2) 0.029(2) 0.002(2) 0.011(2) 0.006(2)
C(10) 0.029(2) 0.035(2) 0.024(2) 0.002(2) 0.012(2) 0.001(2)
C(11) 0.020(2) 0.028(2) 0.024(2) 0.0001(18) 0.0081(18) 0.0006(18)
C(12) 0.018(2) 0.018(2) 0.026(2) -0.0015(16) 0.0081(18) -0.0027(17)
C(13) 0.021(2) 0.021(2) 0.023(2) -0.0022(17) 0.0060(18) -0.0034(17)
C(14) 0.026(2) 0.025(2) 0.021(2) -0.0046(19) 0.0085(18) -0.0032(18)
C(15) 0.025(2) 0.019(2) 0.023(2) -0.0026(18) 0.0054(18) -0.0002(17)
C(16) 0.021(2) 0.017(2) 0.024(2) -0.0020(17) 0.0051(18) -0.0001(17)

loop_
_atom_type_symbol
_atom_type_description
_atom_type_scat_dispersion_real
_atom_type_scat_dispersion_imag
_atom_type_scat_source
C C 0.003 0.002
;
International Tables for Crystallography
(1992, Vol. C, Tables 4.2.6.8 and 6.1.1.4)
;
H H 0.000 0.000
;
International Tables for Crystallography
(1992, Vol. C, Table 6.1.1.4)
;
Cl Cl 0.148 0.159
;
International Tables for Crystallography
(1992, Vol. C, Tables 4.2.6.8 and 6.1.1.4)
;
F F 0.017 0.010
;
International Tables for Crystallography
(1992, Vol. C, Tables 4.2.6.8 and 6.1.1.4)
;
N N 0.006 0.003
;
International Tables for Crystallography
(1992, Vol. C, Tables 4.2.6.8 and 6.1.1.4)
;
O O 0.011 0.006
;
International Tables for Crystallography
(1992, Vol. C, Tables 4.2.6.8 and 6.1.1.4)
;
P P 0.102 0.094
;
International Tables for Crystallography
(1992, Vol. C, Tables 4.2.6.8 and 6.1.1.4)
;
Ru Ru -1.259 0.836
;
International Tables for Crystallography
(1992, Vol. C, Tables 4.2.6.8 and 6.1.1.4)
;

loop_
_geom_angle_atom_site_label_1
_geom_angle_atom_site_label_2
_geom_angle_atom_site_label_3
_geom_angle
_geom_angle_publ_flag
Cl(1) Ru(1) Cl(2) 87.03(4) yes
Cl(1) Ru(1) N(1) 84.32(13) yes
Cl(1) Ru(1) N(2) 173.85(12) yes
Cl(1) Ru(1) N(3) 91.93(11) no
Cl(1) Ru(1) N(4) 88.48(11) no
Cl(2) Ru(1) N(1) 169.49(16) yes
Cl(2) Ru(1) N(2) 93.97(9) no
Cl(2) Ru(1) N(3) 83.48(9) no
Cl(2) Ru(1) N(4) 88.64(10) no
N(1) Ru(1) N(2) 95.27(16) no
N(1) Ru(1) N(3) 90.85(19) no
N(1) Ru(1) N(4) 97.06(19) no
N(2) Ru(1) N(3) 94.22(16) yes
N(2) Ru(1) N(4) 85.48(16) yes
N(3) Ru(1) N(4) 172.07(12) yes
F(1) P(1) F(2) 179.0(2) no
F(1) P(1) F(3) 91.6(2) no
F(1) P(1) F(4) 89.8(2) no
F(1) P(1) F(5) 90.4(2) no
F(1) P(1) F(6) 90.3(2) no
F(2) P(1) F(3) 89.4(2) no
F(2) P(1) F(4) 89.3(2) no
F(2) P(1) F(5) 89.2(2) no
F(2) P(1) F(6) 90.2(2) no
F(3) P(1) F(4) 178.2(2) no
F(3) P(1) F(5) 91.5(2) no
F(3) P(1) F(6) 88.9(2) no
F(4) P(1) F(5) 89.7(2) no
F(4) P(1) F(6) 90.0(2) no
F(5) P(1) F(6) 179.2(2) no
Ru(1) N(1) O(1) 169.3(4) yes
Ru(1) N(2) C(1) 113.1(2) no
Ru(1) N(2) C(3) 108.9(3) no
Ru(1) N(2) C(5) 108.7(2) no
C(1) N(2) C(3) 111.0(3) yes
C(1) N(2) C(5) 107.6(3) yes
C(3) N(2) C(5) 107.4(3) yes
Ru(1) N(3) C(7) 122.6(3) no
Ru(1) N(3) C(11) 117.5(3) no
C(7) N(3) C(11) 119.4(4) no
Ru(1) N(4) C(12) 121.2(3) no
Ru(1) N(4) C(16) 119.1(3) no
C(12) N(4) C(16) 119.6(4) no
N(2) C(1) C(2) 115.8(3) no
N(2) C(3) C(4) 112.7(3) no
C(3) C(4) C(7) 111.8(3) no
N(2) C(5) C(6) 117.0(3) no
C(5) C(6) C(12) 120.0(4) no
N(3) C(7) C(4) 119.9(5) no
N(3) C(7) C(8) 120.1(4) no
C(4) C(7) C(8) 120.0(4) no
C(7) C(8) C(9) 120.9(4) no
C(8) C(9) C(10) 118.5(5) no
C(9) C(10) C(11) 118.3(5) no
N(3) C(11) C(10) 122.8(4) no
N(4) C(12) C(6) 119.0(4) no
N(4) C(12) C(13) 119.7(4) no
C(6) C(12) C(13) 121.0(4) no
C(12) C(13) C(14) 120.5(5) no
C(13) C(14) C(15) 118.7(5) no
C(14) C(15) C(16) 118.7(4) no
N(4) C(16) C(15) 122.7(4) no
N(2) C(1) H(1) 108.3 no
N(2) C(1) H(2) 108.3 no
C(2) C(1) H(1) 108.3 no
C(2) C(1) H(2) 108.3 no
H(1) C(1) H(2) 107.4 no
C(1) C(2) H(3) 109.5 no
C(1) C(2) H(4) 109.5 no
C(1) C(2) H(5) 109.5 no
H(3) C(2) H(4) 109.5 no
H(3) C(2) H(5) 109.5 no
H(4) C(2) H(5) 109.5 no
N(2) C(3) H(6) 109.0 no
N(2) C(3) H(7) 109.0 no
C(4) C(3) H(6) 109.0 no
C(4) C(3) H(7) 109.0 no
H(6) C(3) H(7) 107.8 no
C(3) C(4) H(8) 109.3 no
C(3) C(4) H(9) 109.3 no
C(7) C(4) H(8) 109.3 no
C(7) C(4) H(9) 109.3 no
H(8) C(4) H(9) 107.9 no
N(2) C(5) H(10) 108.1 no
N(2) C(5) H(11) 108.0 no
C(6) C(5) H(10) 108.1 no
C(6) C(5) H(11) 108.1 no
H(10) C(5) H(11) 107.3 no
C(5) C(6) H(12) 107.3 no
C(5) C(6) H(13) 107.3 no
C(12) C(6) H(12) 107.3 no
C(12) C(6) H(13) 107.3 no
H(12) C(6) H(13) 106.9 no
C(7) C(8) H(14) 119.6 no
C(9) C(8) H(14) 119.6 no
C(8) C(9) H(15) 120.7 no
C(10) C(9) H(15) 120.7 no
C(9) C(10) H(16) 120.8 no
C(11) C(10) H(16) 120.8 no
N(3) C(11) H(17) 118.6 no
C(10) C(11) H(17) 118.6 no
C(12) C(13) H(18) 119.7 no
C(14) C(13) H(18) 119.7 no
C(13) C(14) H(19) 120.6 no
C(15) C(14) H(19) 120.6 no
C(14) C(15) H(20) 120.7 no
C(16) C(15) H(20) 120.7 no
N(4) C(16) H(21) 118.6 no
C(15) C(16) H(21) 118.6 no

loop_
_geom_bond_atom_site_label_1
_geom_bond_atom_site_label_2
_geom_bond_distance
_geom_bond_publ_flag
Ru(1) Cl(1) 2.4136(12) yes
Ru(1) Cl(2) 2.3259(10) yes
Ru(1) N(1) 1.771(3) yes
Ru(1) N(2) 2.174(3) yes
Ru(1) N(3) 2.147(4) yes
Ru(1) N(4) 2.106(4) yes
P(1) F(1) 1.590(4) no
P(1) F(2) 1.591(4) no
P(1) F(3) 1.595(3) no
P(1) F(4) 1.608(3) no
P(1) F(5) 1.578(5) no
P(1) F(6) 1.594(4) no
O(1) N(1) 1.135(5) yes
N(2) C(1) 1.517(5) no
N(2) C(3) 1.484(6) no
N(2) C(5) 1.512(6) no
N(3) C(7) 1.347(6) no
N(3) C(11) 1.347(6) no
N(4) C(12) 1.363(7) no
N(4) C(16) 1.347(5) no
C(1) C(2) 1.526(6) no
C(3) C(4) 1.538(7) no
C(4) C(7) 1.500(7) no
C(5) C(6) 1.544(7) no
C(6) C(12) 1.496(6) no
C(7) C(8) 1.399(8) no
C(8) C(9) 1.378(8) no
C(9) C(10) 1.393(7) no
C(10) C(11) 1.390(9) no
C(12) C(13) 1.393(8) no
C(13) C(14) 1.387(6) no
C(14) C(15) 1.391(8) no
C(15) C(16) 1.377(8) no
C(1) H(1) 0.990 no
C(1) H(2) 0.990 no
C(2) H(3) 0.980 no
C(2) H(4) 0.980 no
C(2) H(5) 0.980 no
C(3) H(6) 0.990 no
C(3) H(7) 0.990 no
C(4) H(8) 0.990 no
C(4) H(9) 0.990 no
C(5) H(10) 0.990 no
C(5) H(11) 0.990 no
C(6) H(12) 0.990 no
C(6) H(13) 0.990 no
C(8) H(14) 0.950 no
C(9) H(15) 0.950 no
C(10) H(16) 0.950 no
C(11) H(17) 0.950 no
C(13) H(18) 0.950 no
C(14) H(19) 0.950 no
C(15) H(20) 0.950 no
C(16) H(21) 0.950 no

loop_
_geom_torsion_atom_site_label_1
_geom_torsion_atom_site_label_2
_geom_torsion_atom_site_label_3
_geom_torsion_atom_site_label_4
_geom_torsion
_geom_torsion_publ_flag
Cl(1) Ru(1) N(1) O(1) -29(2) no
Cl(1) Ru(1) N(3) C(7) -154.4(3) no
Cl(1) Ru(1) N(3) C(11) 17.8(3) no
Cl(1) Ru(1) N(4) C(12) -140.2(3) no
Cl(1) Ru(1) N(4) C(16) 44.3(3) no
Cl(2) Ru(1) N(1) O(1) 6(3) no
Cl(2) Ru(1) N(2) C(1) -31.4(3) no
Cl(2) Ru(1) N(2) C(3) 92.4(2) no
Cl(2) Ru(1) N(2) C(5) -150.9(2) no
Cl(2) Ru(1) N(3) C(7) -67.6(3) no
Cl(2) Ru(1) N(3) C(11) 104.6(3) no
Cl(2) Ru(1) N(4) C(12) 132.8(3) no
Cl(2) Ru(1) N(4) C(16) -42.8(3) no
N(1) Ru(1) N(2) C(1) 153.6(3) no
N(1) Ru(1) N(2) C(3) -82.6(2) no
N(1) Ru(1) N(2) C(5) 34.1(3) no
N(2) Ru(1) N(1) O(1) 157(2) no
N(1) Ru(1) N(3) C(7) 121.3(3) no
N(1) Ru(1) N(3) C(11) -66.5(3) no
N(3) Ru(1) N(1) O(1) 63(2) no
N(1) Ru(1) N(4) C(12) -56.1(3) no
N(1) Ru(1) N(4) C(16) 128.4(3) no
N(4) Ru(1) N(1) O(1) -117(2) no
N(2) Ru(1) N(3) C(7) 25.9(3) no
N(2) Ru(1) N(3) C(11) -161.9(3) no
N(3) Ru(1) N(2) C(1) -115.2(3) no
N(3) Ru(1) N(2) C(3) 8.7(2) no
N(3) Ru(1) N(2) C(5) 125.4(2) no
N(2) Ru(1) N(4) C(12) 38.7(3) no
N(2) Ru(1) N(4) C(16) -136.9(3) no
N(4) Ru(1) N(2) C(1) 56.9(3) no
N(4) Ru(1) N(2) C(3) -179.3(2) no
N(4) Ru(1) N(2) C(5) -62.6(2) no
Ru(1) N(2) C(1) C(2) 165.8(3) no
Ru(1) N(2) C(3) C(4) -58.3(3) no
Ru(1) N(2) C(5) C(6) 42.7(4) no
C(1) N(2) C(3) C(4) 66.8(4) no
C(3) N(2) C(1) C(2) 43.1(6) no
C(1) N(2) C(5) C(6) -80.1(4) no
C(5) N(2) C(1) C(2) -74.2(5) no
C(3) N(2) C(5) C(6) 160.4(4) no
C(5) N(2) C(3) C(4) -175.8(3) no
Ru(1) N(3) C(7) C(4) -10.5(5) no
Ru(1) N(3) C(7) C(8) 171.5(3) no
Ru(1) N(3) C(11) C(10) -171.4(3) no
C(7) N(3) C(11) C(10) 1.1(6) no
C(11) N(3) C(7) C(4) 177.5(3) no
C(11) N(3) C(7) C(8) -0.5(6) no
Ru(1) N(4) C(12) C(6) 10.4(5) no
Ru(1) N(4) C(12) C(13) -174.7(3) no
Ru(1) N(4) C(16) C(15) 175.6(3) no
C(12) N(4) C(16) C(15) 0.0(6) no
C(16) N(4) C(12) C(6) -174.1(3) no
C(16) N(4) C(12) C(13) 0.8(6) no
N(2) C(3) C(4) C(7) 87.5(4) no
C(3) C(4) C(7) N(3) -43.9(5) no
C(3) C(4) C(7) C(8) 134.2(4) no
N(2) C(5) C(6) C(12) 20.2(6) no
C(5) C(6) C(12) N(4) -53.7(6) no
C(5) C(6) C(12) C(13) 131.5(5) no
N(3) C(7) C(8) C(9) -0.5(6) no
C(4) C(7) C(8) C(9) -178.5(4) no
C(7) C(8) C(9) C(10) 1.0(6) no
C(8) C(9) C(10) C(11) -0.5(7) no
C(9) C(10) C(11) N(3) -0.6(7) no
N(4) C(12) C(13) C(14) -1.5(6) no
C(6) C(12) C(13) C(14) 173.3(4) no
C(12) C(13) C(14) C(15) 1.3(6) no
C(13) C(14) C(15) C(16) -0.5(6) no
C(14) C(15) C(16) N(4) -0.2(5) no
